data_7708009
loop_
_publ_author_name
'Devonport, Jack'
'Spencer, John'
'Kostakis, George E.'

_publ_section_title
;
 Breaking the symmetry: <i>C</i><sub>1</sub>-salans with (N-H) backbones.
;
_journal_issue 35
_journal_name_full 'Dalton transactions (Cambridge, England : 2003)'
_journal_page_first 12069
_journal_page_last 12073
_journal_paper_doi 10.1039/d1dt01950c
_journal_volume 50
_journal_year 2021
_chemical_formula_moiety 'C40 H46 Cu2 F2 N4 O4'
_chemical_formula_sum 'C40 H46 Cu2 F2 N4 O4'
_chemical_formula_weight 811.89
_space_group_crystal_system triclinic
_space_group_IT_number 2
_space_group_name_Hall '-P 1'
_space_group_name_H-M_alt 'P -1'
_atom_sites_solution_hydrogens geom
_atom_sites_solution_primary dual
_audit_creation_date 2021-05-13
_audit_creation_method
;
Olex2 1.3
(compiled 2020.11.12 svn.r5f609507 for OlexSys, GUI svn.r6272)
;
_audit_update_record
;
2021-05-26 deposited with the CCDC.	2021-07-28 downloaded from the CCDC.
;
_cell_angle_alpha 79.623(5)
_cell_angle_beta 89.276(4)
_cell_angle_gamma 67.850(5)
_cell_formula_units_Z 1
_cell_length_a 9.0899(5)
_cell_length_b 9.3275(6)
_cell_length_c 10.9768(5)
_cell_measurement_reflns_used 7232
_cell_measurement_temperature 100(2)
_cell_measurement_theta_max 67.7800
_cell_measurement_theta_min 5.1730
_cell_volume 846.33(9)
_computing_cell_refinement 'CrysAlisPro 1.171.40.53 (Rigaku OD, 2019)'
_computing_data_collection 'CrysAlisPro 1.171.40.53 (Rigaku OD, 2019)'
_computing_data_reduction 'CrysAlisPro 1.171.40.53 (Rigaku OD, 2019)'
_computing_molecular_graphics 'Olex2 1.3 (Dolomanov et al., 2009)'
_computing_publication_material 'Olex2 1.3 (Dolomanov et al., 2009)'
_computing_structure_refinement 'ShelXL (Sheldrick, 2015)'
_computing_structure_solution 'ShelXT (Sheldrick, 2015)'
_diffrn_ambient_temperature 100(2)
_diffrn_detector 'CCD plate'
_diffrn_measured_fraction_theta_full 0.986
_diffrn_measured_fraction_theta_max 0.981
_diffrn_measurement_details
;
List of Runs (angles in degrees, time in seconds):

  # Type    Start    End  Width  t~exp~   \w     \q     \k     \f   Frames
#--------------------------------------------------------------------------
  1  \w    -25.00  82.00   1.00    5.00    --    0.00  20.00   0.00  107
  2  \w   -104.00  69.00   1.00    5.00    --  -20.00  58.00 -26.82  173
  3  \w    -65.00  41.00   1.00   18.00    --  -48.00  60.00-120.76  106
  4  \w      7.00  35.00   1.00   18.00    --  -52.00  41.00  69.88   28
  5  \w    -21.00  37.00   1.00   18.00    --  -52.00  55.00 135.57   58
  6  \w      1.00  29.00   1.00   18.00    --  -60.00  48.00 161.59   28
  7  \w   -123.00 -79.00   1.00   18.00    --  -60.00  48.00 161.59   44
  8  \w     -3.00  25.00   1.00   18.00    --  -64.00  57.00  24.14   28
  9  \w     -9.00  25.00   1.00   18.00    --  -64.00  50.00  70.79   34
 10  \w   -135.00-107.00   1.00   18.00    --  -64.00  57.00  24.14   28
 11  \w    -16.00  20.00   1.00   18.00    --  -68.00  53.00 -16.41   36
 12  \w    -29.00   0.00   1.00   18.00    --  -89.00  58.00  64.61   29
 13  \w   -101.00   0.00   1.00   18.00    --  -89.00  54.00 -39.62  101
 14  \w   -140.00   0.00   1.00   18.00    --  -89.00  59.00 -68.31  140
 15  \w    -66.00   0.00   1.00   18.00    --  -89.00  60.00 -86.75   66
 16  \w    -29.00   0.00   1.00   18.00    --  -89.00  57.00  -3.76   29
 17  \w    -98.00 -70.00   1.00   18.00    --  -89.00  57.00  -3.76   28
 18  \w   -106.00 -77.00   1.00   18.00    --  -89.00  60.00 -86.75   29
 19  \w   -177.00   0.00   1.00   18.00    --  -89.00  59.00  83.76  177
 20  \w   -178.00-140.00   1.00   18.00    --  -89.00  60.00 -86.75   38
 21  \w    -25.00   0.00   1.00   18.00    --  -89.00  60.00 -50.06   25
 22  \w   -128.00  -1.00   1.00   18.00    --  -89.00  58.00 134.22  127
 23  \w   -117.00 -89.00   1.00   18.00    --  -89.00  57.00  48.81   28
 24  \w   -161.00-132.00   1.00   18.00    --  -89.00  60.00 -50.06   29
 25  \w   -119.00   0.00   1.00   18.00    --  -89.00  59.00 -18.24  119
 26  \w    -90.00 -45.00   1.00   18.00    --  -89.00  58.00  64.61   45
 27  \w    -28.00   0.00   1.00   18.00    --  -89.00  56.00-151.72   28
 28  \w    -93.00 -60.00   1.00   18.00    --  -89.00  59.00 111.86   33
 29  \w    -56.00   0.00   1.00   18.00    --  -89.00  59.00 111.86   56
 30  \w   -173.00-134.00   1.00   18.00    --  -89.00  60.00-170.46   39
 31  \w    -29.00   0.00   1.00   18.00    --  -89.00  50.00 150.00   29
 32  \w    -99.00 -31.00   1.00   18.00    --  -89.00  56.00-151.72   68
 33  \w    -97.00 -48.00   1.00   18.00    --  -89.00  50.00 150.00   49
 34  \w   -125.00   0.00   1.00   18.00    --  -89.00  58.00 173.83  125
 35  \w   -129.00   0.00   1.00   18.00    --  -89.00  60.00  21.49  129
 36  \w   -148.00  -1.00   1.00   18.00    --  -89.00  55.00-111.95  147
 37  \w   -103.00 -47.00   1.00   18.00    --  -89.00  58.00  35.34   56
 38  \w    -25.00   0.00   1.00   18.00    --  -89.00  58.00  35.34   25
 39  \w    -30.00   0.00   1.00   18.00    --  -89.00  60.00-170.46   30
 40  \w    -66.00 -36.00   1.00   18.00    --  -89.00  60.00-170.46   30
 41  \w    -60.00  -4.00   1.00   18.00    --  -89.00  57.00  48.81   56
 42  \w   -114.00 -59.00   1.00   18.00    --  -89.00  59.00 106.82   55
 43  \w    -25.00   0.00   1.00   18.00    --  -89.00  59.00 106.82   25
 44  \w   -136.00-108.00   1.00   18.00    --  -89.00  57.00-131.74   28
 45  \w    -87.00   0.00   1.00   18.00    --  -89.00  57.00-131.74   87
 46  \w   -167.00-138.00   1.00   18.00    --  -89.00  60.00  21.49   29
;
_diffrn_measurement_device 'four-circle diffractometer'
_diffrn_measurement_device_type 'XtaLAB AFC11 (RCD3): quarter-chi single'
_diffrn_measurement_method '\w scans'
_diffrn_orient_matrix_type 'CrysAlisPro convention (1999,Acta A55,543-557)'
_diffrn_orient_matrix_UB_11 0.1779631000
_diffrn_orient_matrix_UB_12 -0.0630351000
_diffrn_orient_matrix_UB_13 -0.0257235000
_diffrn_orient_matrix_UB_21 0.0363941000
_diffrn_orient_matrix_UB_22 -0.1214617000
_diffrn_orient_matrix_UB_23 0.1221988000
_diffrn_orient_matrix_UB_31 -0.0247347000
_diffrn_orient_matrix_UB_32 -0.1193968000
_diffrn_orient_matrix_UB_33 -0.0695615000
_diffrn_radiation_monochromator mirror
_diffrn_radiation_probe x-ray
_diffrn_radiation_type CuK\a
_diffrn_radiation_wavelength 1.54184
_diffrn_reflns_av_R_equivalents 0.1099
_diffrn_reflns_av_unetI/netI 0.0659
_diffrn_reflns_Laue_measured_fraction_full 0.986
_diffrn_reflns_Laue_measured_fraction_max 0.981
_diffrn_reflns_limit_h_max 10
_diffrn_reflns_limit_h_min -10
_diffrn_reflns_limit_k_max 11
_diffrn_reflns_limit_k_min -11
_diffrn_reflns_limit_l_max 13
_diffrn_reflns_limit_l_min -12
_diffrn_reflns_number 17272
_diffrn_reflns_point_group_measured_fraction_full 0.986
_diffrn_reflns_point_group_measured_fraction_max 0.981
_diffrn_reflns_theta_full 67.684
_diffrn_reflns_theta_max 68.054
_diffrn_reflns_theta_min 5.214
_diffrn_source 'Rotating-anode X-ray tube'
_diffrn_source_type 'Rigaku (Cu) X-ray Source'
_exptl_absorpt_coefficient_mu 2.064
_exptl_absorpt_correction_T_max 1.00000
_exptl_absorpt_correction_T_min 0.52049
_exptl_absorpt_correction_type multi-scan
_exptl_absorpt_process_details
;
CrysAlisPro 1.171.40.53 (Rigaku Oxford Diffraction, 2019)
Empirical absorption correction using spherical harmonics,
 implemented in SCALE3 ABSPACK scaling algorithm.
;
_exptl_crystal_colour green
_exptl_crystal_colour_primary green
_exptl_crystal_density_diffrn 1.593
_exptl_crystal_description plate
_exptl_crystal_F_000 422
_exptl_crystal_size_max 0.02
_exptl_crystal_size_mid 0.02
_exptl_crystal_size_min 0.01
_refine_diff_density_max 1.892
_refine_diff_density_min -0.668
_refine_diff_density_rms 0.127
_refine_ls_extinction_method none
_refine_ls_goodness_of_fit_ref 1.061
_refine_ls_hydrogen_treatment constr
_refine_ls_matrix_type full
_refine_ls_number_parameters 235
_refine_ls_number_reflns 3029
_refine_ls_number_restraints 0
_refine_ls_restrained_S_all 1.061
_refine_ls_R_factor_all 0.0933
_refine_ls_R_factor_gt 0.0811
_refine_ls_shift/su_max 0.000
_refine_ls_shift/su_mean 0.000
_refine_ls_structure_factor_coef Fsqd
_refine_ls_weighting_details 'w=1/[\s^2^(Fo^2^)+(0.0928P)^2^+4.2596P] where P=(Fo^2^+2Fc^2^)/3'
_refine_ls_weighting_scheme calc
_refine_ls_wR_factor_gt 0.1877
_refine_ls_wR_factor_ref 0.1933
_reflns_Friedel_coverage 0.000
_reflns_number_gt 2703
_reflns_number_total 3029
_reflns_threshold_expression 'I > 2\s(I)'
_cod_data_source_file d1dt01950c2.cif
_cod_data_source_block jd515
_cod_depositor_comments 'Adding full bibliography for 7708002--7708009.cif.'
_cod_database_code 7708009
_shelx_shelxl_version_number 2016/6
_chemical_oxdiff_formula 'C38 H50 Cu1 N2 O2 F1 '
_shelx_space_group_comment
;
The symmetry employed for this shelxl refinement is uniquely defined
by the following loop, which should always be used as a source of
symmetry information in preference to the above space-group names.
They are only intended as comments.
;
_shelx_estimated_absorpt_t_max 0.980
_shelx_estimated_absorpt_t_min 0.960
_reflns_odcompleteness_completeness 99.04
_reflns_odcompleteness_iscentric 1
_reflns_odcompleteness_theta 66.97
_olex2_refinement_description
;
1.a Ternary CH refined with riding coordinates:
 N1(H1), N2(H2), C8(H8), C13(H13)
1.b Secondary CH2 refined with riding coordinates:
 C7(H7B,H7A), C9(H9A,H9B), C10(H10A,H10B), C11(H11A,H11B), C12(H12A,H12B),
 C14(H14A,H14B)
1.c Aromatic/amide H refined with riding coordinates:
 C2(H2A), C3(H3), C5(H5), C16(H16), C17(H17), C18(H18), C19(H19)
;
_olex2_submission_special_instructions 'No special instructions were received'
_oxdiff_exptl_absorpt_empirical_details
;
Empirical correction (ABSPACK) includes:
- Absorption correction using spherical harmonics
- Frame scaling
;
_oxdiff_exptl_absorpt_empirical_full_max 1.715
_oxdiff_exptl_absorpt_empirical_full_min 0.242

loop_
_space_group_symop_operation_xyz
'x, y, z'
'-x, -y, -z'

loop_
_atom_site_label
_atom_site_type_symbol
_atom_site_fract_x
_atom_site_fract_y
_atom_site_fract_z
_atom_site_U_iso_or_equiv
_atom_site_adp_type
_atom_site_occupancy
_atom_site_site_symmetry_order
_atom_site_calc_flag
_atom_site_refinement_flags_posn
_atom_site_refinement_flags_adp
_atom_site_refinement_flags_occupancy
_atom_site_disorder_assembly
_atom_site_disorder_group
Cu1 Cu 0.17247(8) 0.49841(8) 0.46766(6) 0.0205(3) Uani 1 1 d . . . . .
F1 F -0.1471(5) 1.1952(4) 0.1136(4) 0.0492(10) Uani 1 1 d . . . . .
O1 O -0.0317(4) 0.6678(4) 0.4747(3) 0.0223(7) Uani 1 1 d . . . . .
O2 O 0.2489(4) 0.5210(4) 0.6210(3) 0.0213(7) Uani 1 1 d . . . . .
N1 N 0.1485(5) 0.5232(5) 0.2807(4) 0.0245(9) Uani 1 1 d . . . . .
H1 H 0.222742 0.570568 0.245009 0.029 Uiso 1 1 calc R . . . .
N2 N 0.3615(5) 0.3001(5) 0.4569(4) 0.0223(9) Uani 1 1 d . . . . .
H2 H 0.340415 0.211794 0.505774 0.027 Uiso 1 1 calc R . . . .
C1 C -0.0676(5) 0.7978(6) 0.3852(5) 0.0218(10) Uani 1 1 d . . . . .
C2 C -0.1126(5) 0.9468(6) 0.4162(5) 0.0229(11) Uani 1 1 d . . . . .
H2A H -0.124636 0.956532 0.498978 0.027 Uiso 1 1 calc R . . . .
C3 C -0.1398(6) 1.0816(6) 0.3252(5) 0.0273(12) Uani 1 1 d . . . . .
H3 H -0.166052 1.179844 0.346809 0.033 Uiso 1 1 calc R . . . .
C4 C -0.1268(6) 1.0653(6) 0.2030(5) 0.0264(11) Uani 1 1 d . . . . .
C5 C -0.0880(6) 0.9221(6) 0.1686(5) 0.0250(11) Uani 1 1 d . . . . .
H5 H -0.080864 0.914917 0.085128 0.030 Uiso 1 1 calc R . . . .
C6 C -0.0593(6) 0.7869(6) 0.2590(5) 0.0225(10) Uani 1 1 d . . . . .
C7 C -0.0133(6) 0.6274(6) 0.2232(5) 0.0241(11) Uani 1 1 d . . . . .
H7B H -0.089912 0.581282 0.252103 0.029 Uiso 1 1 calc R . . . .
H7A H -0.012912 0.638467 0.133674 0.029 Uiso 1 1 calc R . . . .
C8 C 0.2077(6) 0.3593(6) 0.2576(5) 0.0225(10) Uani 1 1 d . . . . .
H8 H 0.137515 0.307950 0.295311 0.027 Uiso 1 1 calc R . . . .
C9 C 0.2179(6) 0.3465(6) 0.1221(5) 0.0275(11) Uani 1 1 d . . . . .
H9A H 0.279770 0.404829 0.082382 0.033 Uiso 1 1 calc R . . . .
H9B H 0.111775 0.393874 0.081849 0.033 Uiso 1 1 calc R . . . .
C10 C 0.2946(6) 0.1755(6) 0.1051(5) 0.0267(11) Uani 1 1 d . . . . .
H10A H 0.225751 0.120411 0.135175 0.032 Uiso 1 1 calc R . . . .
H10B H 0.306131 0.172960 0.017449 0.032 Uiso 1 1 calc R . . . .
C11 C 0.4571(6) 0.0913(6) 0.1745(5) 0.0251(11) Uani 1 1 d . . . . .
H11A H 0.530194 0.137557 0.137099 0.030 Uiso 1 1 calc R . . . .
H11B H 0.498379 -0.018852 0.167332 0.030 Uiso 1 1 calc R . . . .
C12 C 0.4470(6) 0.1038(6) 0.3124(5) 0.0253(11) Uani 1 1 d . . . . .
H12A H 0.383164 0.047751 0.352059 0.030 Uiso 1 1 calc R . . . .
H12B H 0.552885 0.055189 0.353204 0.030 Uiso 1 1 calc R . . . .
C13 C 0.3727(6) 0.2768(6) 0.3262(5) 0.0219(10) Uani 1 1 d . . . . .
H13 H 0.441015 0.329084 0.286315 0.026 Uiso 1 1 calc R . . . .
C14 C 0.5136(5) 0.2956(6) 0.5094(5) 0.0216(10) Uani 1 1 d . . . . .
H14A H 0.539540 0.379171 0.459968 0.026 Uiso 1 1 calc R . . . .
H14B H 0.597537 0.196102 0.502014 0.026 Uiso 1 1 calc R . . . .
C15 C 0.5115(5) 0.3134(5) 0.6425(5) 0.0195(10) Uani 1 1 d . . . . .
C16 C 0.6490(6) 0.2234(6) 0.7199(5) 0.0226(11) Uani 1 1 d . . . . .
H16 H 0.734575 0.150539 0.688501 0.027 Uiso 1 1 calc R . . . .
C17 C 0.6610(6) 0.2403(6) 0.8425(5) 0.0246(11) Uani 1 1 d . . . . .
H17 H 0.752893 0.179413 0.892631 0.030 Uiso 1 1 calc R . . . .
C18 C 0.5333(6) 0.3496(6) 0.8882(5) 0.0234(11) Uani 1 1 d . . . . .
H18 H 0.539373 0.362424 0.969847 0.028 Uiso 1 1 calc R . . . .
C19 C 0.3956(6) 0.4405(6) 0.8129(5) 0.0231(11) Uani 1 1 d . . . . .
H19 H 0.311105 0.513196 0.845482 0.028 Uiso 1 1 calc R . . . .
C20 C 0.3814(5) 0.4254(5) 0.6906(4) 0.0195(10) Uani 1 1 d . . . . .

loop_
_atom_site_aniso_label
_atom_site_aniso_U_11
_atom_site_aniso_U_22
_atom_site_aniso_U_33
_atom_site_aniso_U_23
_atom_site_aniso_U_13
_atom_site_aniso_U_12
Cu1 0.0183(4) 0.0194(4) 0.0191(4) -0.0057(3) -0.0012(3) -0.0008(3)
F1 0.056(2) 0.0312(19) 0.047(2) -0.0021(16) -0.0004(18) -0.0046(16)
O1 0.0196(16) 0.0200(16) 0.0212(19) -0.0040(13) 0.0027(13) -0.0006(13)
O2 0.0198(16) 0.0207(17) 0.0168(17) -0.0050(13) -0.0035(13) 0.0003(13)
N1 0.022(2) 0.020(2) 0.025(2) -0.0049(17) -0.0042(17) -0.0007(17)
N2 0.0179(19) 0.022(2) 0.024(2) -0.0074(17) -0.0003(16) -0.0031(16)
C1 0.013(2) 0.018(2) 0.028(3) -0.002(2) -0.0004(19) -0.0002(18)
C2 0.018(2) 0.025(3) 0.023(3) -0.011(2) 0.0006(19) -0.0031(19)
C3 0.020(2) 0.019(2) 0.038(3) -0.009(2) 0.002(2) -0.0004(19)
C4 0.025(3) 0.019(2) 0.026(3) 0.001(2) -0.001(2) -0.001(2)
C5 0.020(2) 0.024(3) 0.025(3) -0.006(2) -0.002(2) -0.002(2)
C6 0.019(2) 0.018(2) 0.026(3) -0.005(2) -0.0017(19) -0.0010(18)
C7 0.022(2) 0.021(2) 0.025(3) -0.008(2) -0.003(2) -0.002(2)
C8 0.022(2) 0.022(2) 0.022(3) -0.008(2) 0.000(2) -0.006(2)
C9 0.028(3) 0.026(3) 0.021(3) -0.005(2) -0.004(2) -0.002(2)
C10 0.026(3) 0.027(3) 0.023(3) -0.010(2) 0.001(2) -0.004(2)
C11 0.026(3) 0.024(3) 0.023(3) -0.010(2) 0.002(2) -0.005(2)
C12 0.022(2) 0.020(2) 0.029(3) -0.005(2) 0.001(2) -0.001(2)
C13 0.022(2) 0.022(2) 0.019(3) -0.0044(19) 0.0003(19) -0.0043(19)
C14 0.018(2) 0.022(2) 0.021(3) -0.0084(19) 0.0012(19) -0.0009(19)
C15 0.017(2) 0.018(2) 0.020(3) -0.0016(19) -0.0019(18) -0.0040(18)
C16 0.020(2) 0.017(2) 0.028(3) -0.0051(19) 0.001(2) -0.0019(19)
C17 0.021(2) 0.021(2) 0.028(3) -0.002(2) -0.006(2) -0.005(2)
C18 0.029(3) 0.024(2) 0.017(3) -0.005(2) -0.002(2) -0.010(2)
C19 0.021(2) 0.022(2) 0.024(3) -0.007(2) 0.003(2) -0.0041(19)
C20 0.019(2) 0.020(2) 0.018(2) -0.0022(19) -0.0012(18) -0.0055(19)

loop_
_atom_type_symbol
_atom_type_description
_atom_type_scat_dispersion_real
_atom_type_scat_dispersion_imag
_atom_type_scat_source
C C 0.0181 0.0091 'International Tables Vol C Tables 4.2.6.8 and 6.1.1.4'
H H 0.0000 0.0000 'International Tables Vol C Tables 4.2.6.8 and 6.1.1.4'
Cu Cu -1.9646 0.5888 'International Tables Vol C Tables 4.2.6.8 and 6.1.1.4'
F F 0.0727 0.0534 'International Tables Vol C Tables 4.2.6.8 and 6.1.1.4'
N N 0.0311 0.0180 'International Tables Vol C Tables 4.2.6.8 and 6.1.1.4'
O O 0.0492 0.0322 'International Tables Vol C Tables 4.2.6.8 and 6.1.1.4'

loop_
_geom_angle_atom_site_label_1
_geom_angle_atom_site_label_2
_geom_angle_atom_site_label_3
_geom_angle
_geom_angle_site_symmetry_1
_geom_angle_site_symmetry_3
_geom_angle_publ_flag
O1 Cu1 O1 84.52(14) . 2_566 ?
O1 Cu1 N1 93.11(15) . . ?
O1 Cu1 N2 169.97(16) . . ?
O2 Cu1 O1 104.51(14) . 2_566 ?
O2 Cu1 O1 91.79(14) . . ?
O2 Cu1 N1 156.55(17) . . ?
O2 Cu1 N2 94.06(15) . . ?
N1 Cu1 O1 98.78(15) . 2_566 ?
N2 Cu1 O1 86.13(14) . 2_566 ?
N2 Cu1 N1 84.73(17) . . ?
Cu1 O1 Cu1 95.48(14) . 2_566 ?
C1 O1 Cu1 130.1(3) . 2_566 ?
C1 O1 Cu1 116.3(3) . . ?
C20 O2 Cu1 128.4(3) . . ?
Cu1 N1 H1 107.1 . . ?
C7 N1 Cu1 115.1(3) . . ?
C7 N1 H1 107.1 . . ?
C8 N1 Cu1 104.7(3) . . ?
C8 N1 H1 107.1 . . ?
C8 N1 C7 115.1(4) . . ?
Cu1 N2 H2 107.1 . . ?
C13 N2 Cu1 109.2(3) . . ?
C13 N2 H2 107.1 . . ?
C13 N2 C14 112.0(4) . . ?
C14 N2 Cu1 113.9(3) . . ?
C14 N2 H2 107.1 . . ?
O1 C1 C2 120.5(5) . . ?
O1 C1 C6 121.1(4) . . ?
C2 C1 C6 118.4(4) . . ?
C1 C2 H2A 119.4 . . ?
C1 C2 C3 121.3(5) . . ?
C3 C2 H2A 119.4 . . ?
C2 C3 H3 120.8 . . ?
C4 C3 C2 118.4(5) . . ?
C4 C3 H3 120.8 . . ?
F1 C4 C3 119.0(5) . . ?
F1 C4 C5 119.0(5) . . ?
C5 C4 C3 122.0(5) . . ?
C4 C5 H5 120.1 . . ?
C4 C5 C6 119.9(5) . . ?
C6 C5 H5 120.1 . . ?
C1 C6 C7 119.3(4) . . ?
C5 C6 C1 119.9(5) . . ?
C5 C6 C7 120.8(5) . . ?
N1 C7 C6 108.9(4) . . ?
N1 C7 H7B 109.9 . . ?
N1 C7 H7A 109.9 . . ?
C6 C7 H7B 109.9 . . ?
C6 C7 H7A 109.9 . . ?
H7B C7 H7A 108.3 . . ?
N1 C8 H8 108.7 . . ?
N1 C8 C9 114.6(4) . . ?
N1 C8 C13 105.3(4) . . ?
C9 C8 H8 108.7 . . ?
C9 C8 C13 110.7(4) . . ?
C13 C8 H8 108.7 . . ?
C8 C9 H9A 109.2 . . ?
C8 C9 H9B 109.2 . . ?
C8 C9 C10 112.0(4) . . ?
H9A C9 H9B 107.9 . . ?
C10 C9 H9A 109.2 . . ?
C10 C9 H9B 109.2 . . ?
C9 C10 H10A 109.3 . . ?
C9 C10 H10B 109.3 . . ?
H10A C10 H10B 108.0 . . ?
C11 C10 C9 111.6(4) . . ?
C11 C10 H10A 109.3 . . ?
C11 C10 H10B 109.3 . . ?
C10 C11 H11A 109.4 . . ?
C10 C11 H11B 109.4 . . ?
C10 C11 C12 111.2(4) . . ?
H11A C11 H11B 108.0 . . ?
C12 C11 H11A 109.4 . . ?
C12 C11 H11B 109.4 . . ?
C11 C12 H12A 109.6 . . ?
C11 C12 H12B 109.6 . . ?
H12A C12 H12B 108.1 . . ?
C13 C12 C11 110.5(4) . . ?
C13 C12 H12A 109.6 . . ?
C13 C12 H12B 109.6 . . ?
N2 C13 C8 109.7(4) . . ?
N2 C13 C12 114.1(4) . . ?
N2 C13 H13 107.3 . . ?
C8 C13 H13 107.3 . . ?
C12 C13 C8 110.9(4) . . ?
C12 C13 H13 107.3 . . ?
N2 C14 H14A 108.6 . . ?
N2 C14 H14B 108.6 . . ?
N2 C14 C15 114.5(4) . . ?
H14A C14 H14B 107.6 . . ?
C15 C14 H14A 108.6 . . ?
C15 C14 H14B 108.6 . . ?
C16 C15 C14 118.1(4) . . ?
C16 C15 C20 118.9(4) . . ?
C20 C15 C14 122.8(4) . . ?
C15 C16 H16 119.1 . . ?
C17 C16 C15 121.8(4) . . ?
C17 C16 H16 119.1 . . ?
C16 C17 H17 120.7 . . ?
C18 C17 C16 118.7(5) . . ?
C18 C17 H17 120.7 . . ?
C17 C18 H18 119.7 . . ?
C17 C18 C19 120.5(5) . . ?
C19 C18 H18 119.7 . . ?
C18 C19 H19 119.2 . . ?
C20 C19 C18 121.7(4) . . ?
C20 C19 H19 119.2 . . ?
O2 C20 C15 122.6(4) . . ?
O2 C20 C19 119.0(4) . . ?
C19 C20 C15 118.4(4) . . ?

loop_
_geom_bond_atom_site_label_1
_geom_bond_atom_site_label_2
_geom_bond_distance
_geom_bond_site_symmetry_2
_geom_bond_publ_flag
Cu1 O1 2.359(3) 2_566 ?
Cu1 O1 1.944(3) . ?
Cu1 O2 1.905(3) . ?
Cu1 N1 2.028(4) . ?
Cu1 N2 2.016(4) . ?
F1 C4 1.368(6) . ?
O1 C1 1.350(6) . ?
O2 C20 1.340(6) . ?
N1 H1 0.9800 . ?
N1 C7 1.493(6) . ?
N1 C8 1.486(6) . ?
N2 H2 0.9800 . ?
N2 C13 1.486(6) . ?
N2 C14 1.487(6) . ?
C1 C2 1.398(7) . ?
C1 C6 1.406(7) . ?
C2 H2A 0.9300 . ?
C2 C3 1.400(7) . ?
C3 H3 0.9300 . ?
C3 C4 1.375(8) . ?
C4 C5 1.369(7) . ?
C5 H5 0.9300 . ?
C5 C6 1.397(7) . ?
C6 C7 1.510(7) . ?
C7 H7B 0.9700 . ?
C7 H7A 0.9700 . ?
C8 H8 0.9800 . ?
C8 C9 1.511(7) . ?
C8 C13 1.536(7) . ?
C9 H9A 0.9700 . ?
C9 H9B 0.9700 . ?
C9 C10 1.527(7) . ?
C10 H10A 0.9700 . ?
C10 H10B 0.9700 . ?
C10 C11 1.522(7) . ?
C11 H11A 0.9700 . ?
C11 H11B 0.9700 . ?
C11 C12 1.538(7) . ?
C12 H12A 0.9700 . ?
C12 H12B 0.9700 . ?
C12 C13 1.532(7) . ?
C13 H13 0.9800 . ?
C14 H14A 0.9700 . ?
C14 H14B 0.9700 . ?
C14 C15 1.499(7) . ?
C15 C16 1.403(7) . ?
C15 C20 1.421(7) . ?
C16 H16 0.9300 . ?
C16 C17 1.393(7) . ?
C17 H17 0.9300 . ?
C17 C18 1.384(7) . ?
C18 H18 0.9300 . ?
C18 C19 1.393(7) . ?
C19 H19 0.9300 . ?
C19 C20 1.388(7) . ?
